data_1558311
loop_
_publ_author_name
'Labella, Jorge'
'Dur\'an-Sampedro, Gonzalo'
'Mart\'inez-D\'iaz, M. Victoria'
'Torres, Tom\'as'

_publ_section_title
;
 Annulative \p-extension of BODIPYs made easy via gold(i)-catalyzed
 cycloisomerization
;
_journal_issue 39
_journal_name_full 'Chemical Science'
_journal_page_first 10778
_journal_page_last 10785
_journal_paper_doi 10.1039/D0SC01054E
_journal_volume 11
_journal_year 2020
_chemical_formula_sum 'C31 H25 B F2 N2'
_chemical_formula_weight 474.34
_chemical_name_common JL376-22DEH_200K
_space_group_crystal_system monoclinic
_space_group_IT_number 14
_space_group_name_Hall '-P 2ybc'
_space_group_name_H-M_alt 'P 1 21/c 1'
_atom_sites_solution_hydrogens geom
_audit_update_record
;
2020-02-20 deposited with the CCDC.	2020-06-09 downloaded from the CCDC.
;
_cell_angle_alpha 90
_cell_angle_beta 93.426(2)
_cell_angle_gamma 90
_cell_formula_units_Z 4
_cell_length_a 16.0345(7)
_cell_length_b 8.5128(4)
_cell_length_c 17.8694(7)
_cell_measurement_reflns_used 9895
_cell_measurement_temperature 200.(2)
_cell_measurement_theta_max 25.7865
_cell_measurement_theta_min 2.5470
_cell_volume 2434.79(18)
_computing_cell_refinement 'Bruker SAINT'
_computing_data_collection 'Bruker APEX2'
_computing_data_reduction 'Bruker SAINT'
_computing_molecular_graphics 'Bruker SHELXTL'
_computing_publication_material 'Bruker SHELXTL'
_computing_structure_refinement 'SHELXL-2014 (Sheldrick 2014)'
_computing_structure_solution 'SHELXS-97 (Sheldrick 2008)'
_diffrn_ambient_temperature 200.(2)
_diffrn_detector_area_resol_mean 8.3333
_diffrn_measured_fraction_theta_full 0.999
_diffrn_measured_fraction_theta_max 0.999
_diffrn_measurement_device_type 'Bruker Kappa Apex II'
_diffrn_measurement_method '\f and \w scans'
_diffrn_radiation_type 'Mo K\a'
_diffrn_radiation_wavelength 0.71073
_diffrn_reflns_av_R_equivalents 0.0423
_diffrn_reflns_av_unetI/netI 0.0140
_diffrn_reflns_limit_h_max 19
_diffrn_reflns_limit_h_min -19
_diffrn_reflns_limit_k_max 10
_diffrn_reflns_limit_k_min -10
_diffrn_reflns_limit_l_max 21
_diffrn_reflns_limit_l_min -21
_diffrn_reflns_number 99869
_diffrn_reflns_theta_full 25.35
_diffrn_reflns_theta_max 25.35
_diffrn_reflns_theta_min 1.27
_exptl_absorpt_coefficient_mu 0.086
_exptl_absorpt_correction_T_max 0.99
_exptl_absorpt_correction_T_min 0.95
_exptl_absorpt_correction_type multi-scan
_exptl_absorpt_process_details sadabs
_exptl_crystal_colour 'dark purple'
_exptl_crystal_density_diffrn 1.294
_exptl_crystal_density_method 'not measured'
_exptl_crystal_description prismatic
_exptl_crystal_F_000 992
_exptl_crystal_size_max 0.334
_exptl_crystal_size_mid 0.157
_exptl_crystal_size_min 0.140
_refine_diff_density_max 0.228
_refine_diff_density_min -0.229
_refine_ls_extinction_method none
_refine_ls_goodness_of_fit_ref 1.052
_refine_ls_hydrogen_treatment constr
_refine_ls_matrix_type full
_refine_ls_number_parameters 329
_refine_ls_number_reflns 4456
_refine_ls_number_restraints 0
_refine_ls_restrained_S_all 1.052
_refine_ls_R_factor_all 0.0464
_refine_ls_R_factor_gt 0.0369
_refine_ls_shift/su_max 0.001
_refine_ls_shift/su_mean 0.000
_refine_ls_structure_factor_coef Fsqd
_refine_ls_weighting_details 'w=1/[\s^2^(Fo^2^)+(0.0557P)^2^+0.7843P] where P=(Fo^2^+2Fc^2^)/3'
_refine_ls_weighting_scheme calc
_refine_ls_wR_factor_gt 0.0984
_refine_ls_wR_factor_ref 0.1078
_reflns_number_gt 3750
_reflns_number_total 4456
_reflns_threshold_expression 'I > 2\s(I)'
_cod_data_source_file d0sc01054e2.cif
_cod_data_source_block 02879JorgeLabella
_cod_depositor_comments 'Adding full bibliography for 1558304--1558314.cif.'
_cod_database_code 1558311

loop_
_space_group_symop_operation_xyz
'x, y, z'
'-x, y+1/2, -z+1/2'
'-x, -y, -z'
'x, -y-1/2, z-1/2'

loop_
_atom_site_type_symbol
_atom_site_label
_atom_site_fract_x
_atom_site_fract_y
_atom_site_fract_z
_atom_site_U_iso_or_equiv
_atom_site_adp_type
_atom_site_calc_flag
_atom_site_refinement_flags_adp
_atom_site_refinement_flags_occupancy
_atom_site_refinement_flags_posn
_atom_site_occupancy
_atom_site_disorder_assembly
_atom_site_disorder_group
F F2 0.86006(5) 0.07339(10) 0.84089(5) 0.0419(2) Uani d . . . 1 . .
F F1 0.79446(6) 0.26947(11) 0.90086(4) 0.0435(2) Uani d . . . 1 . .
N N2 0.76016(7) 0.23389(13) 0.76818(6) 0.0259(3) Uani d . . . 1 . .
N N1 0.89921(7) 0.33701(13) 0.81705(6) 0.0274(3) Uani d . . . 1 . .
C C6 0.76715(8) 0.33505(15) 0.70775(7) 0.0256(3) Uani d . . . 1 . .
C C8 0.64628(8) 0.20267(15) 0.68472(7) 0.0255(3) Uani d . . . 1 . .
C C5 0.83498(8) 0.43733(15) 0.70178(7) 0.0257(3) Uani d . . . 1 . .
C C4 0.90024(9) 0.43750(16) 0.75586(7) 0.0276(3) Uani d . . . 1 . .
C C10 0.83779(8) 0.54489(16) 0.63603(7) 0.0264(3) Uani d . . . 1 . .
C C7 0.69873(8) 0.31729(16) 0.65697(7) 0.0269(3) Uani d . . . 1 . .
H H7 0.6892 0.3733 0.6113 0.032 Uiso calc U . R 1 . .
C C9 0.68610(8) 0.15426(15) 0.75537(7) 0.0259(3) Uani d . . . 1 . .
C C19 0.56595(8) 0.14017(16) 0.65844(8) 0.0286(3) Uani d . . . 1 . .
C C30 0.64811(9) 0.04346(16) 0.80258(8) 0.0317(3) Uani d . . . 1 . .
C C11 0.80670(9) 0.69763(17) 0.64066(8) 0.0317(3) Uani d . . . 1 . .
C C1 0.97148(9) 0.35635(17) 0.85719(8) 0.0329(3) Uani d . . . 1 . .
H H1 0.9872 0.3014 0.9021 0.039 Uiso calc U . R 1 . .
C C15 0.87251(9) 0.49156(17) 0.57060(8) 0.0318(3) Uani d . . . 1 . .
C C20 0.52149(9) 0.17686(17) 0.58770(8) 0.0318(3) Uani d . . . 1 . .
C C28 0.52903(9) 0.03671(18) 0.70788(8) 0.0357(3) Uani d . . . 1 . .
C C12 0.81128(9) 0.79488(18) 0.57878(9) 0.0376(4) Uani d . . . 1 . .
H H12 0.7902 0.8989 0.5814 0.045 Uiso calc U . R 1 . .
C C2 1.02063(9) 0.46874(18) 0.82383(9) 0.0371(4) Uani d . . . 1 . .
H H2 1.0746 0.503 0.8417 0.045 Uiso calc U . R 1 . .
C C3 0.97671(9) 0.52036(17) 0.76071(8) 0.0344(3) Uani d . . . 1 . .
H H3 0.9943 0.5974 0.7265 0.041 Uiso calc U . R 1 . .
C C13 0.84533(10) 0.74587(19) 0.51346(9) 0.0401(4) Uani d . . . 1 . .
C C29 0.57140(10) -0.00841(18) 0.77677(8) 0.0377(4) Uani d . . . 1 . .
H H29 0.5438 -0.0808 0.8073 0.045 Uiso calc U . R 1 . .
C C14 0.87551(10) 0.5941(2) 0.51054(8) 0.0390(4) Uani d . . . 1 . .
H H14 0.8991 0.5589 0.466 0.047 Uiso calc U . R 1 . .
C C25 0.44043(9) 0.11266(19) 0.57245(9) 0.0392(4) Uani d . . . 1 . .
C C31 0.68612(11) -0.0159(2) 0.87615(9) 0.0448(4) Uani d . . . 1 . .
H H31A 0.6478 -0.0907 0.8978 0.067 Uiso calc U . R 1 . .
H H31B 0.6961 0.0726 0.9106 0.067 Uiso calc U . R 1 . .
H H31C 0.7392 -0.0684 0.868 0.067 Uiso calc U . R 1 . .
C C23 0.42806(11) 0.2409(2) 0.45208(10) 0.0508(4) Uani d . . . 1 . .
H H23 0.3964 0.265 0.4069 0.061 Uiso calc U . R 1 . .
C C24 0.39605(10) 0.1475(2) 0.50413(10) 0.0480(4) Uani d . . . 1 . .
H H24 0.3419 0.1039 0.4944 0.058 Uiso calc U . R 1 . .
C C18 0.90586(12) 0.3270(2) 0.56483(9) 0.0479(4) Uani d . . . 1 . .
H H18A 0.9461 0.3065 0.6072 0.072 Uiso calc U . R 1 . .
H H18B 0.9336 0.3155 0.5177 0.072 Uiso calc U . R 1 . .
H H18C 0.8596 0.2519 0.5658 0.072 Uiso calc U . R 1 . .
C C16 0.76999(12) 0.7568(2) 0.71092(10) 0.0506(4) Uani d . . . 1 . .
H H16A 0.815 0.7772 0.7492 0.076 Uiso calc U . R 1 . .
H H16B 0.7319 0.6776 0.7294 0.076 Uiso calc U . R 1 . .
H H16C 0.7391 0.8543 0.6999 0.076 Uiso calc U . R 1 . .
C C21 0.55326(11) 0.2697(2) 0.53121(10) 0.0513(5) Uani d . . . 1 . .
H H21 0.6079 0.312 0.5387 0.062 Uiso calc U . R 1 . .
C C27 0.44788(11) -0.0251(2) 0.68990(10) 0.0537(5) Uani d . . . 1 . .
H H27 0.4234 -0.0943 0.7241 0.064 Uiso calc U . R 1 . .
B B1 0.82694(10) 0.22305(19) 0.83465(9) 0.0289(3) Uani d . . . 1 . .
C C26 0.40523(11) 0.0126(2) 0.62551(10) 0.0565(5) Uani d . . . 1 . .
H H26 0.3506 -0.0284 0.6154 0.068 Uiso calc U . R 1 . .
C C22 0.50783(13) 0.3012(2) 0.46557(10) 0.0601(5) Uani d . . . 1 . .
H H22 0.5313 0.3654 0.4288 0.072 Uiso calc U . R 1 . .
C C17 0.84938(14) 0.8544(3) 0.44702(11) 0.0658(6) Uani d . . . 1 . .
H H17A 0.7982 0.8435 0.4146 0.099 Uiso calc U . R 1 . .
H H17B 0.8978 0.8271 0.4187 0.099 Uiso calc U . R 1 . .
H H17C 0.8547 0.9632 0.4646 0.099 Uiso calc U . R 1 . .

loop_
_atom_site_aniso_label
_atom_site_aniso_U_11
_atom_site_aniso_U_22
_atom_site_aniso_U_33
_atom_site_aniso_U_12
_atom_site_aniso_U_13
_atom_site_aniso_U_23
F2 0.0407(5) 0.0332(5) 0.0516(5) 0.0041(4) 0.0009(4) 0.0138(4)
F1 0.0486(5) 0.0582(6) 0.0244(4) -0.0073(4) 0.0086(4) -0.0037(4)
N2 0.0278(6) 0.0262(6) 0.0241(6) -0.0010(5) 0.0045(5) 0.0026(4)
N1 0.0304(6) 0.0287(6) 0.0230(6) 0.0027(5) -0.0001(5) 0.0007(5)
C6 0.0281(7) 0.0255(7) 0.0232(7) -0.0007(5) 0.0031(5) 0.0019(5)
C8 0.0275(7) 0.0240(7) 0.0255(7) -0.0005(5) 0.0051(5) -0.0023(5)
C5 0.0272(7) 0.0265(7) 0.0235(6) 0.0001(5) 0.0029(5) -0.0001(5)
C4 0.0291(7) 0.0277(7) 0.0262(7) 0.0002(6) 0.0023(5) 0.0012(5)
C10 0.0236(7) 0.0294(7) 0.0256(7) -0.0064(5) -0.0029(5) 0.0036(5)
C7 0.0295(7) 0.0276(7) 0.0235(7) -0.0021(6) 0.0018(5) 0.0020(5)
C9 0.0286(7) 0.0229(6) 0.0267(7) 0.0012(5) 0.0065(5) -0.0022(5)
C19 0.0288(7) 0.0261(7) 0.0315(7) -0.0016(6) 0.0056(6) -0.0053(6)
C30 0.0372(8) 0.0282(7) 0.0307(7) -0.0016(6) 0.0100(6) 0.0022(6)
C11 0.0287(7) 0.0313(7) 0.0344(8) -0.0028(6) -0.0050(6) 0.0008(6)
C1 0.0346(8) 0.0345(8) 0.0286(7) 0.0047(6) -0.0065(6) -0.0010(6)
C15 0.0324(7) 0.0343(8) 0.0287(7) -0.0054(6) 0.0005(6) 0.0014(6)
C20 0.0310(7) 0.0293(7) 0.0351(8) -0.0003(6) 0.0015(6) -0.0079(6)
C28 0.0350(8) 0.0372(8) 0.0355(8) -0.0095(6) 0.0082(6) -0.0034(6)
C12 0.0350(8) 0.0299(8) 0.0463(9) -0.0035(6) -0.0123(7) 0.0074(7)
C2 0.0291(7) 0.0372(8) 0.0438(9) -0.0016(6) -0.0088(6) -0.0027(7)
C3 0.0315(8) 0.0333(8) 0.0380(8) -0.0036(6) -0.0009(6) 0.0038(6)
C13 0.0371(8) 0.0441(9) 0.0377(8) -0.0130(7) -0.0100(7) 0.0150(7)
C29 0.0429(9) 0.0352(8) 0.0361(8) -0.0106(7) 0.0133(7) 0.0029(6)
C14 0.0407(9) 0.0500(10) 0.0262(7) -0.0099(7) 0.0016(6) 0.0054(7)
C25 0.0298(8) 0.0432(9) 0.0444(9) -0.0018(7) 0.0009(7) -0.0116(7)
C31 0.0481(10) 0.0474(9) 0.0394(9) -0.0075(8) 0.0077(7) 0.0177(7)
C23 0.0480(10) 0.0557(11) 0.0464(10) 0.0049(8) -0.0171(8) -0.0063(8)
C24 0.0318(8) 0.0588(11) 0.0523(10) -0.0017(8) -0.0071(7) -0.0133(9)
C18 0.0624(11) 0.0436(9) 0.0389(9) 0.0065(8) 0.0136(8) -0.0004(7)
C16 0.0596(11) 0.0433(10) 0.0493(10) 0.0122(8) 0.0058(8) -0.0051(8)
C21 0.0483(10) 0.0608(11) 0.0427(9) -0.0222(9) -0.0142(8) 0.0113(8)
C27 0.0456(10) 0.0657(12) 0.0503(10) -0.0267(9) 0.0079(8) 0.0028(9)
B1 0.0322(8) 0.0311(8) 0.0234(7) 0.0020(7) 0.0033(6) 0.0026(6)
C26 0.0338(9) 0.0783(13) 0.0572(11) -0.0243(9) 0.0006(8) -0.0037(10)
C22 0.0647(12) 0.0665(13) 0.0465(10) -0.0204(10) -0.0175(9) 0.0154(9)
C17 0.0746(13) 0.0672(13) 0.0545(11) -0.0135(11) -0.0050(10) 0.0342(10)

loop_
_atom_type_symbol
_atom_type_description
_atom_type_scat_dispersion_real
_atom_type_scat_dispersion_imag
_atom_type_scat_source
C C 0.0033 0.0016 'International Tables Vol C Tables 4.2.6.8 and 6.1.1.4'
H H 0.0000 0.0000 'International Tables Vol C Tables 4.2.6.8 and 6.1.1.4'
B B 0.0013 0.0007 'International Tables Vol C Tables 4.2.6.8 and 6.1.1.4'
N N 0.0061 0.0033 'International Tables Vol C Tables 4.2.6.8 and 6.1.1.4'
F F 0.0171 0.0103 'International Tables Vol C Tables 4.2.6.8 and 6.1.1.4'

loop_
_geom_angle_atom_site_label_1
_geom_angle_atom_site_label_2
_geom_angle_atom_site_label_3
_geom_angle_site_symmetry_1
_geom_angle_site_symmetry_3
_geom_angle
_geom_angle_publ_flag
C9 N2 C6 . . 106.55(11) ?
C9 N2 B1 . . 130.32(11) ?
C6 N2 B1 . . 123.12(11) ?
C1 N1 C4 . . 107.20(12) ?
C1 N1 B1 . . 126.88(12) ?
C4 N1 B1 . . 125.91(11) ?
C7 C6 N2 . . 110.03(11) ?
C7 C6 C5 . . 127.13(12) ?
N2 C6 C5 . . 122.84(12) ?
C7 C8 C9 . . 105.43(11) ?
C7 C8 C19 . . 133.21(13) ?
C9 C8 C19 . . 121.26(12) ?
C4 C5 C6 . . 120.40(12) ?
C4 C5 C10 . . 119.53(12) ?
C6 C5 C10 . . 120.06(12) ?
C5 C4 N1 . . 120.38(12) ?
C5 C4 C3 . . 131.44(13) ?
N1 C4 C3 . . 108.08(12) ?
C11 C10 C15 . . 120.82(13) ?
C11 C10 C5 . . 119.80(12) ?
C15 C10 C5 . . 119.38(12) ?
C6 C7 C8 . . 108.21(12) ?
C6 C7 H7 . . 125.9 ?
C8 C7 H7 . . 125.9 ?
N2 C9 C30 . . 128.53(12) ?
N2 C9 C8 . . 109.76(11) ?
C30 C9 C8 . . 121.67(12) ?
C28 C19 C8 . . 115.32(13) ?
C28 C19 C20 . . 118.74(13) ?
C8 C19 C20 . . 125.93(12) ?
C29 C30 C9 . . 115.05(13) ?
C29 C30 C31 . . 119.88(13) ?
C9 C30 C31 . . 125.07(13) ?
C12 C11 C10 . . 118.19(14) ?
C12 C11 C16 . . 120.47(14) ?
C10 C11 C16 . . 121.33(13) ?
N1 C1 C2 . . 110.42(12) ?
N1 C1 H1 . . 124.8 ?
C2 C1 H1 . . 124.8 ?
C14 C15 C10 . . 118.44(14) ?
C14 C15 C18 . . 120.27(14) ?
C10 C15 C18 . . 121.29(13) ?
C21 C20 C25 . . 116.51(14) ?
C21 C20 C19 . . 124.70(13) ?
C25 C20 C19 . . 118.77(13) ?
C19 C28 C27 . . 120.31(14) ?
C19 C28 C29 . . 121.10(13) ?
C27 C28 C29 . . 118.59(14) ?
C13 C12 C11 . . 122.38(14) ?
C13 C12 H12 . . 118.8 ?
C11 C12 H12 . . 118.8 ?
C3 C2 C1 . . 107.26(13) ?
C3 C2 H2 . . 126.4 ?
C1 C2 H2 . . 126.4 ?
C2 C3 C4 . . 107.02(13) ?
C2 C3 H3 . . 126.5 ?
C4 C3 H3 . . 126.5 ?
C14 C13 C12 . . 118.10(14) ?
C14 C13 C17 . . 120.75(16) ?
C12 C13 C17 . . 121.15(16) ?
C30 C29 C28 . . 125.50(13) ?
C30 C29 H29 . . 117.3 ?
C28 C29 H29 . . 117.3 ?
C13 C14 C15 . . 122.07(15) ?
C13 C14 H14 . . 119.0 ?
C15 C14 H14 . . 119.0 ?
C24 C25 C26 . . 120.41(15) ?
C24 C25 C20 . . 119.64(15) ?
C26 C25 C20 . . 119.95(15) ?
C30 C31 H31A . . 109.5 ?
C30 C31 H31B . . 109.5 ?
H31A C31 H31B . . 109.5 ?
C30 C31 H31C . . 109.5 ?
H31A C31 H31C . . 109.5 ?
H31B C31 H31C . . 109.5 ?
C24 C23 C22 . . 118.94(16) ?
C24 C23 H23 . . 120.5 ?
C22 C23 H23 . . 120.5 ?
C23 C24 C25 . . 121.93(15) ?
C23 C24 H24 . . 119.0 ?
C25 C24 H24 . . 119.0 ?
C15 C18 H18A . . 109.5 ?
C15 C18 H18B . . 109.5 ?
H18A C18 H18B . . 109.5 ?
C15 C18 H18C . . 109.5 ?
H18A C18 H18C . . 109.5 ?
H18B C18 H18C . . 109.5 ?
C11 C16 H16A . . 109.5 ?
C11 C16 H16B . . 109.5 ?
H16A C16 H16B . . 109.5 ?
C11 C16 H16C . . 109.5 ?
H16A C16 H16C . . 109.5 ?
H16B C16 H16C . . 109.5 ?
C22 C21 C20 . . 121.98(16) ?
C22 C21 H21 . . 119.0 ?
C20 C21 H21 . . 119.0 ?
C26 C27 C28 . . 121.17(16) ?
C26 C27 H27 . . 119.4 ?
C28 C27 H27 . . 119.4 ?
F1 B1 F2 . . 110.98(12) ?
F1 B1 N2 . . 111.13(12) ?
F2 B1 N2 . . 111.12(12) ?
F1 B1 N1 . . 108.57(12) ?
F2 B1 N1 . . 107.67(11) ?
N2 B1 N1 . . 107.20(11) ?
C27 C26 C25 . . 120.98(15) ?
C27 C26 H26 . . 119.5 ?
C25 C26 H26 . . 119.5 ?
C21 C22 C23 . . 120.95(18) ?
C21 C22 H22 . . 119.5 ?
C23 C22 H22 . . 119.5 ?
C13 C17 H17A . . 109.5 ?
C13 C17 H17B . . 109.5 ?
H17A C17 H17B . . 109.5 ?
C13 C17 H17C . . 109.5 ?
H17A C17 H17C . . 109.5 ?
H17B C17 H17C . . 109.5 ?

loop_
_geom_bond_atom_site_label_1
_geom_bond_atom_site_label_2
_geom_bond_site_symmetry_2
_geom_bond_distance
_geom_bond_publ_flag
F2 B1 . 1.3822(18) ?
F1 B1 . 1.3787(17) ?
N2 C9 . 1.3746(17) ?
N2 C6 . 1.3909(16) ?
N2 B1 . 1.5537(19) ?
N1 C1 . 1.3361(18) ?
N1 C4 . 1.3892(17) ?
N1 B1 . 1.558(2) ?
C6 C7 . 1.3894(19) ?
C6 C5 . 1.4023(19) ?
C8 C7 . 1.3982(18) ?
C8 C9 . 1.4405(19) ?
C8 C19 . 1.4459(19) ?
C5 C4 . 1.3814(19) ?
C5 C10 . 1.4923(18) ?
C4 C3 . 1.413(2) ?
C10 C11 . 1.397(2) ?
C10 C15 . 1.4004(19) ?
C7 H7 . 0.95 ?
C9 C30 . 1.4261(19) ?
C19 C28 . 1.403(2) ?
C19 C20 . 1.448(2) ?
C30 C29 . 1.361(2) ?
C30 C31 . 1.503(2) ?
C11 C12 . 1.387(2) ?
C11 C16 . 1.505(2) ?
C1 C2 . 1.396(2) ?
C1 H1 . 0.95 ?
C15 C14 . 1.386(2) ?
C15 C18 . 1.505(2) ?
C20 C21 . 1.401(2) ?
C20 C25 . 1.421(2) ?
C28 C27 . 1.422(2) ?
C28 C29 . 1.423(2) ?
C12 C13 . 1.382(2) ?
C12 H12 . 0.95 ?
C2 C3 . 1.366(2) ?
C2 H2 . 0.95 ?
C3 H3 . 0.95 ?
C13 C14 . 1.382(2) ?
C13 C17 . 1.509(2) ?
C29 H29 . 0.95 ?
C14 H14 . 0.95 ?
C25 C24 . 1.408(2) ?
C25 C26 . 1.417(2) ?
C31 H31A . 0.98 ?
C31 H31B . 0.98 ?
C31 H31C . 0.98 ?
C23 C24 . 1.348(3) ?
C23 C22 . 1.386(3) ?
C23 H23 . 0.95 ?
C24 H24 . 0.95 ?
C18 H18A . 0.98 ?
C18 H18B . 0.98 ?
C18 H18C . 0.98 ?
C16 H16A . 0.98 ?
C16 H16B . 0.98 ?
C16 H16C . 0.98 ?
C21 C22 . 1.370(2) ?
C21 H21 . 0.95 ?
C27 C26 . 1.342(3) ?
C27 H27 . 0.95 ?
C26 H26 . 0.95 ?
C22 H22 . 0.95 ?
C17 H17A . 0.98 ?
C17 H17B . 0.98 ?
C17 H17C . 0.98 ?

loop_
_geom_torsion_atom_site_label_1
_geom_torsion_atom_site_label_2
_geom_torsion_atom_site_label_3
_geom_torsion_atom_site_label_4
_geom_torsion_site_symmetry_1
_geom_torsion_site_symmetry_2
_geom_torsion_site_symmetry_3
_geom_torsion_site_symmetry_4
_geom_torsion
_geom_torsion_publ_flag
C9 N2 C6 C7 . . . . -0.89(14) ?
B1 N2 C6 C7 . . . . 179.31(12) ?
C9 N2 C6 C5 . . . . 179.28(12) ?
B1 N2 C6 C5 . . . . -0.51(19) ?
C7 C6 C5 C4 . . . . -177.60(13) ?
N2 C6 C5 C4 . . . . 2.2(2) ?
C7 C6 C5 C10 . . . . 1.3(2) ?
N2 C6 C5 C10 . . . . -178.90(12) ?
C6 C5 C4 N1 . . . . -0.4(2) ?
C10 C5 C4 N1 . . . . -179.29(12) ?
C6 C5 C4 C3 . . . . 175.70(14) ?
C10 C5 C4 C3 . . . . -3.2(2) ?
C1 N1 C4 C5 . . . . 176.56(12) ?
B1 N1 C4 C5 . . . . -3.2(2) ?
C1 N1 C4 C3 . . . . -0.36(15) ?
B1 N1 C4 C3 . . . . 179.91(12) ?
C4 C5 C10 C11 . . . . -87.78(16) ?
C6 C5 C10 C11 . . . . 93.31(16) ?
C4 C5 C10 C15 . . . . 91.54(16) ?
C6 C5 C10 C15 . . . . -87.37(16) ?
N2 C6 C7 C8 . . . . -0.02(15) ?
C5 C6 C7 C8 . . . . 179.80(13) ?
C9 C8 C7 C6 . . . . 0.87(14) ?
C19 C8 C7 C6 . . . . 177.10(14) ?
C6 N2 C9 C30 . . . . -176.34(13) ?
B1 N2 C9 C30 . . . . 3.4(2) ?
C6 N2 C9 C8 . . . . 1.45(14) ?
B1 N2 C9 C8 . . . . -178.78(12) ?
C7 C8 C9 N2 . . . . -1.46(14) ?
C19 C8 C9 N2 . . . . -178.24(11) ?
C7 C8 C9 C30 . . . . 176.51(12) ?
C19 C8 C9 C30 . . . . -0.27(19) ?
C7 C8 C19 C28 . . . . -172.88(14) ?
C9 C8 C19 C28 . . . . 2.86(18) ?
C7 C8 C19 C20 . . . . 6.2(2) ?
C9 C8 C19 C20 . . . . -178.10(12) ?
N2 C9 C30 C29 . . . . 175.80(13) ?
C8 C9 C30 C29 . . . . -1.8(2) ?
N2 C9 C30 C31 . . . . -3.9(2) ?
C8 C9 C30 C31 . . . . 178.58(13) ?
C15 C10 C11 C12 . . . . -0.1(2) ?
C5 C10 C11 C12 . . . . 179.23(12) ?
C15 C10 C11 C16 . . . . -179.41(14) ?
C5 C10 C11 C16 . . . . -0.1(2) ?
C4 N1 C1 C2 . . . . 0.22(16) ?
B1 N1 C1 C2 . . . . 179.96(13) ?
C11 C10 C15 C14 . . . . 0.2(2) ?
C5 C10 C15 C14 . . . . -179.15(12) ?
C11 C10 C15 C18 . . . . -179.73(14) ?
C5 C10 C15 C18 . . . . 1.0(2) ?
C28 C19 C20 C21 . . . . -175.59(15) ?
C8 C19 C20 C21 . . . . 5.4(2) ?
C28 C19 C20 C25 . . . . 2.9(2) ?
C8 C19 C20 C25 . . . . -176.07(13) ?
C8 C19 C28 C27 . . . . 176.41(14) ?
C20 C19 C28 C27 . . . . -2.7(2) ?
C8 C19 C28 C29 . . . . -3.5(2) ?
C20 C19 C28 C29 . . . . 177.42(13) ?
C10 C11 C12 C13 . . . . -0.1(2) ?
C16 C11 C12 C13 . . . . 179.27(14) ?
N1 C1 C2 C3 . . . . 0.00(17) ?
C1 C2 C3 C4 . . . . -0.22(17) ?
C5 C4 C3 C2 . . . . -176.09(15) ?
N1 C4 C3 C2 . . . . 0.36(16) ?
C11 C12 C13 C14 . . . . 0.1(2) ?
C11 C12 C13 C17 . . . . 179.96(15) ?
C9 C30 C29 C28 . . . . 1.2(2) ?
C31 C30 C29 C28 . . . . -179.14(15) ?
C19 C28 C29 C30 . . . . 1.6(2) ?
C27 C28 C29 C30 . . . . -178.33(16) ?
C12 C13 C14 C15 . . . . 0.0(2) ?
C17 C13 C14 C15 . . . . -179.88(15) ?
C10 C15 C14 C13 . . . . -0.1(2) ?
C18 C15 C14 C13 . . . . 179.79(15) ?
C21 C20 C25 C24 . . . . -1.6(2) ?
C19 C20 C25 C24 . . . . 179.73(14) ?
C21 C20 C25 C26 . . . . 177.56(16) ?
C19 C20 C25 C26 . . . . -1.1(2) ?
C22 C23 C24 C25 . . . . 1.6(3) ?
C26 C25 C24 C23 . . . . -179.29(17) ?
C20 C25 C24 C23 . . . . -0.1(3) ?
C25 C20 C21 C22 . . . . 1.9(3) ?
C19 C20 C21 C22 . . . . -179.50(17) ?
C19 C28 C27 C26 . . . . 0.5(3) ?
C29 C28 C27 C26 . . . . -179.59(18) ?
C9 N2 B1 F1 . . . . -63.62(18) ?
C6 N2 B1 F1 . . . . 116.12(14) ?
C9 N2 B1 F2 . . . . 60.49(18) ?
C6 N2 B1 F2 . . . . -119.78(13) ?
C9 N2 B1 N1 . . . . 177.88(12) ?
C6 N2 B1 N1 . . . . -2.38(17) ?
C1 N1 B1 F1 . . . . 64.44(17) ?
C4 N1 B1 F1 . . . . -115.87(14) ?
C1 N1 B1 F2 . . . . -55.78(18) ?
C4 N1 B1 F2 . . . . 123.91(13) ?
C1 N1 B1 N2 . . . . -175.41(12) ?
C4 N1 B1 N2 . . . . 4.27(18) ?
C28 C27 C26 C25 . . . . 1.4(3) ?
C24 C25 C26 C27 . . . . 178.06(18) ?
C20 C25 C26 C27 . . . . -1.1(3) ?
C20 C21 C22 C23 . . . . -0.5(3) ?
C24 C23 C22 C21 . . . . -1.3(3) ?
